data_7216032
loop_
_publ_author_name
'Gelbrich, Thomas'
'Hursthouse, Michael B.'

_publ_section_title
;
 Systematic investigation of the relationships between 25 crystal
 structures containing the carbamazepine molecule or a close analogue: a
 case study of the XPac method
;
_journal_issue 6
_journal_name_full CrystEngComm
_journal_page_first 448
_journal_paper_doi 10.1039/b600753h
_journal_volume 8
_journal_year 2006
_chemical_formula_sum 'C15 H16 N2 O3'
_chemical_formula_weight 272.30
_chemical_name_systematic
;
?
;
_space_group_IT_number 14
_symmetry_cell_setting monoclinic
_symmetry_space_group_name_Hall '-P 2ybc'
_symmetry_space_group_name_H-M 'P 1 21/c 1'
_atom_sites_solution_hydrogens geom
_atom_sites_solution_primary direct
_atom_sites_solution_secondary difmap
_audit_creation_method SHELXL-97
_cell_angle_alpha 90.00
_cell_angle_beta 103.868(10)
_cell_angle_gamma 90.00
_cell_formula_units_Z 4
_cell_length_a 10.1051(6)
_cell_length_b 28.8085(18)
_cell_length_c 4.8380(2)
_cell_measurement_temperature 120(2)
_cell_volume 1367.35(14)
_computing_cell_refinement 'DENZO (Otwinowski & Minor, 1997) & COLLECT (Hooft, R.W.W., 1998)'
_computing_data_collection 'COLLECT (Hooft, R.W.W., 1998)'
_computing_data_reduction 'DENZO (Otwinowski & Minor, 1997) & COLLECT (Hooft, R.W.W., 1998)'
_computing_structure_refinement 'SHELXL-97 (Sheldrick, 1997)'
_computing_structure_solution 'SHELXS-97 (Sheldrick, 1990)'
_diffrn_ambient_temperature 120(2)
_diffrn_detector_area_resol_mean 9.091
_diffrn_measured_fraction_theta_full 0.987
_diffrn_measured_fraction_theta_max 0.987
_diffrn_measurement_device_type 'Bruker-Nonius 95mm CCD camera on \k-goniostat'
_diffrn_measurement_method '\f & \w scans'
_diffrn_radiation_monochromator graphite
_diffrn_radiation_source 'Bruker-Nonius FR591 rotating anode'
_diffrn_radiation_type MoK\a
_diffrn_radiation_wavelength 0.71073
_diffrn_reflns_av_R_equivalents 0.1094
_diffrn_reflns_av_sigmaI/netI 0.0804
_diffrn_reflns_limit_h_max 9
_diffrn_reflns_limit_h_min -12
_diffrn_reflns_limit_k_max 34
_diffrn_reflns_limit_k_min -34
_diffrn_reflns_limit_l_max 5
_diffrn_reflns_limit_l_min -5
_diffrn_reflns_number 14361
_diffrn_reflns_theta_full 25.24
_diffrn_reflns_theta_max 25.24
_diffrn_reflns_theta_min 2.97
_exptl_absorpt_coefficient_mu 0.093
_exptl_absorpt_correction_T_max 0.9953
_exptl_absorpt_correction_T_min 0.9816
_exptl_absorpt_correction_type empirical
_exptl_absorpt_process_details 'SADABS V2.10 (Sheldrick, G.M., 2003)'
_exptl_crystal_colour colourless
_exptl_crystal_density_diffrn 1.323
_exptl_crystal_density_method 'not measured'
_exptl_crystal_description needle
_exptl_crystal_F_000 576
_exptl_crystal_size_max 0.20
_exptl_crystal_size_mid 0.05
_exptl_crystal_size_min 0.05
_refine_diff_density_max 0.225
_refine_diff_density_min -0.221
_refine_diff_density_rms 0.054
_refine_ls_extinction_coef 0.0152(15)
_refine_ls_extinction_expression Fc^*^=kFc[1+0.001xFc^2^\l^3^/sin(2\q)]^-1/4^
_refine_ls_extinction_method SHELXL
_refine_ls_goodness_of_fit_ref 1.171
_refine_ls_hydrogen_treatment mixed
_refine_ls_matrix_type full
_refine_ls_number_parameters 203
_refine_ls_number_reflns 2441
_refine_ls_number_restraints 30
_refine_ls_restrained_S_all 1.168
_refine_ls_R_factor_all 0.1038
_refine_ls_R_factor_gt 0.0506
_refine_ls_shift/su_max 0.000
_refine_ls_shift/su_mean 0.000
_refine_ls_structure_factor_coef Fsqd
_refine_ls_weighting_details 'calc w=1/[\s^2^(Fo^2^)+(0.0057P)^2^+0.1000P] where P=(Fo^2^+2Fc^2^)/3'
_refine_ls_weighting_scheme calc
_refine_ls_wR_factor_gt 0.0770
_refine_ls_wR_factor_ref 0.0856
_reflns_number_gt 1487
_reflns_number_total 2441
_reflns_threshold_expression >2sigma(I)
_cod_duplicate_entry 7203285
_cod_data_source_file b600753h.cif
_cod_data_source_block s92
_cod_depositor_comments
;
The following automatic conversions were performed:

'_symmetry_cell_setting' value 'Monoclinic' changed to 'monoclinic'
according to
/usr/data/users/saulius/automatic-downloads/retrospective/RSC/lib/dictionaries/cif_core.dic
dictionary named 'cif_core.dic' version 2.4.2 from 2011-04-26.

Automatic conversion script
Id: cif_fix_values 2281 2013-09-26 08:29:07Z andrius 
;
_cod_original_cell_volume 1367.35(13)
_cod_original_sg_symbol_H-M P2(1)/c
_cod_database_code 7216032

loop_
_symmetry_equiv_pos_as_xyz
'x, y, z'
'-x, y+1/2, -z+1/2'
'-x, -y, -z'
'x, -y-1/2, z-1/2'

loop_
_atom_site_label
_atom_site_type_symbol
_atom_site_fract_x
_atom_site_fract_y
_atom_site_fract_z
_atom_site_U_iso_or_equiv
_atom_site_adp_type
_atom_site_occupancy
_atom_site_symmetry_multiplicity
_atom_site_calc_flag
_atom_site_refinement_flags
N1 N -0.0028(6) 0.61063(6) 0.2298(4) 0.0226(5) Uani 1 1 d .
N2 N -0.1157(4) 0.54675(15) 0.3411(12) 0.0227(7) Uani 1 1 d DU
H1N H -0.1970(16) 0.5582(9) 0.267(6) 0.028(9) Uiso 1 1 d D
H2N H -0.109(3) 0.5193(6) 0.423(7) 0.057(12) Uiso 1 1 d D
O1 O 0.1154(4) 0.54729(13) 0.4501(10) 0.0337(8) Uani 1 1 d D
C1 C 0.1208(4) 0.63465(17) 0.2250(11) 0.0209(14) Uani 1 1 d D
C2 C 0.1551(4) 0.67493(17) 0.3882(12) 0.0221(15) Uani 1 1 d D
C3 C 0.0665(5) 0.69557(17) 0.5552(12) 0.0219(14) Uani 1 1 d D
H3 H 0.1093 0.7096 0.7317 0.026 Uiso 1 1 calc R
C4 C 0.2788(4) 0.69676(16) 0.3826(11) 0.0237(16) Uani 1 1 d D
H4 H 0.3036 0.7246 0.4880 0.028 Uiso 1 1 calc R
C5 C 0.3647(4) 0.67881(17) 0.2282(13) 0.0284(17) Uani 1 1 d D
H5 H 0.4493 0.6936 0.2328 0.034 Uiso 1 1 calc R
C6 C 0.3275(5) 0.63905(18) 0.0654(12) 0.0265(17) Uani 1 1 d D
H6 H 0.3851 0.6273 -0.0471 0.032 Uiso 1 1 calc R
C7 C 0.2069(5) 0.61664(16) 0.0671(13) 0.0286(16) Uani 1 1 d D
H7 H 0.1829 0.5889 -0.0397 0.034 Uiso 1 1 calc R
C8 C -0.1276(5) 0.63402(16) 0.1036(11) 0.0215(14) Uani 1 1 d D
C9 C -0.1596(5) 0.67518(16) 0.2282(11) 0.0242(15) Uani 1 1 d D
C10 C -0.0695(5) 0.69614(16) 0.4787(11) 0.0263(15) Uani 1 1 d D
H10 H -0.1133 0.7123 0.6032 0.032 Uiso 1 1 calc R
C11 C -0.2840(4) 0.69645(17) 0.1015(11) 0.0266(17) Uani 1 1 d D
H11 H -0.3111 0.7234 0.1871 0.032 Uiso 1 1 calc R
C12 C -0.3676(5) 0.67925(17) -0.1440(11) 0.0240(15) Uani 1 1 d D
H12 H -0.4497 0.6951 -0.2294 0.029 Uiso 1 1 calc R
C13 C -0.3338(5) 0.63927(17) -0.2677(12) 0.0269(17) Uani 1 1 d D
H13 H -0.3931 0.6271 -0.4347 0.032 Uiso 1 1 calc R
C14 C -0.2130(5) 0.61713(17) -0.1462(11) 0.0232(14) Uani 1 1 d D
H14 H -0.1876 0.5901 -0.2336 0.028 Uiso 1 1 calc R
C15 C 0.0032(5) 0.56663(7) 0.3440(5) 0.0238(5) Uani 1 1 d DU
O2 O 0.4138(4) 0.54758(15) 0.6503(13) 0.0398(13) Uani 1 1 d D
H1O H 0.472(2) 0.5543(15) 0.543(5) 0.048 Uiso 1 1 d D
H2O H 0.3284(12) 0.5551(11) 0.557(6) 0.048 Uiso 1 1 d D
O3 O 0.4208(4) 0.45140(14) 0.7638(12) 0.0445(13) Uani 1 1 d D
H3O H 0.445(4) 0.4496(16) 0.955(2) 0.053 Uiso 1 1 d D
H4O H 0.423(3) 0.4821(4) 0.732(8) 0.053 Uiso 1 1 d D

loop_
_atom_site_aniso_label
_atom_site_aniso_U_11
_atom_site_aniso_U_22
_atom_site_aniso_U_33
_atom_site_aniso_U_23
_atom_site_aniso_U_13
_atom_site_aniso_U_12
N1 0.0218(12) 0.0171(10) 0.0296(18) 0.0017(10) 0.008(3) -0.005(3)
N2 0.0245(15) 0.0153(14) 0.0285(18) 0.0013(13) 0.007(2) 0.0027(17)
O1 0.0271(18) 0.0265(17) 0.047(2) 0.0114(15) 0.007(2) 0.0030(16)
C1 0.016(3) 0.024(4) 0.020(3) 0.006(3) -0.001(3) 0.002(3)
C2 0.014(3) 0.031(3) 0.019(4) 0.007(3) 0.000(3) -0.003(2)
C3 0.024(3) 0.023(3) 0.018(3) -0.008(3) 0.003(3) 0.006(3)
C4 0.035(3) 0.015(3) 0.021(4) 0.001(3) 0.007(3) 0.005(3)
C5 0.018(3) 0.023(3) 0.043(5) 0.009(4) 0.005(4) 0.002(3)
C6 0.030(3) 0.029(4) 0.024(4) -0.003(3) 0.014(3) 0.000(3)
C7 0.034(3) 0.009(3) 0.041(4) 0.008(3) 0.005(3) 0.005(3)
C8 0.023(3) 0.014(3) 0.028(4) 0.002(3) 0.007(3) -0.001(3)
C9 0.035(3) 0.013(3) 0.025(4) 0.001(3) 0.009(3) -0.005(3)
C10 0.034(3) 0.019(3) 0.026(4) 0.010(3) 0.009(4) 0.004(3)
C11 0.015(3) 0.029(4) 0.038(5) 0.004(3) 0.012(3) 0.005(3)
C12 0.025(3) 0.027(4) 0.021(4) 0.005(4) 0.006(3) 0.002(3)
C13 0.022(3) 0.024(4) 0.033(4) 0.008(3) 0.005(3) -0.005(3)
C14 0.027(3) 0.027(3) 0.016(3) -0.005(3) 0.007(3) 0.001(3)
C15 0.0257(13) 0.0168(12) 0.0287(15) 0.0003(10) 0.006(2) 0.0027(19)
O2 0.038(2) 0.039(3) 0.040(3) 0.005(3) 0.006(2) 0.010(2)
O3 0.076(3) 0.025(2) 0.027(3) 0.002(3) 0.002(2) 0.000(2)

loop_
_atom_type_symbol
_atom_type_description
_atom_type_scat_dispersion_real
_atom_type_scat_dispersion_imag
_atom_type_scat_source
C C 0.0033 0.0016 'International Tables Vol C Tables 4.2.6.8 and 6.1.1.4'
H H 0.0000 0.0000 'International Tables Vol C Tables 4.2.6.8 and 6.1.1.4'
N N 0.0061 0.0033 'International Tables Vol C Tables 4.2.6.8 and 6.1.1.4'
O O 0.0106 0.0060 'International Tables Vol C Tables 4.2.6.8 and 6.1.1.4'

loop_
_geom_angle_atom_site_label_1
_geom_angle_atom_site_label_2
_geom_angle_atom_site_label_3
_geom_angle
C15 N1 C8 123.6(4)
C15 N1 C1 119.7(4)
C8 N1 C1 116.64(17)
C15 N2 H1N 126.7(19)
C15 N2 H2N 114(2)
H1N N2 H2N 119(3)
C7 C1 C2 121.1(4)
C7 C1 N1 119.5(4)
C2 C1 N1 119.4(4)
C1 C2 C4 117.5(4)
C1 C2 C3 123.0(4)
C4 C2 C3 119.5(4)
C10 C3 C2 125.1(6)
C10 C3 H3 117.4
C2 C3 H3 117.4
C5 C4 C2 121.5(4)
C5 C4 H4 119.2
C2 C4 H4 119.2
C4 C5 C6 119.8(4)
C4 C5 H5 120.1
C6 C5 H5 120.1
C7 C6 C5 120.1(4)
C7 C6 H6 120.0
C5 C6 H6 120.0
C6 C7 C1 119.9(4)
C6 C7 H7 120.0
C1 C7 H7 120.0
C14 C8 C9 120.6(4)
C14 C8 N1 120.3(4)
C9 C8 N1 119.0(3)
C11 C9 C8 117.2(4)
C11 C9 C10 119.8(4)
C8 C9 C10 123.0(4)
C3 C10 C9 128.4(6)
C3 C10 H10 115.8
C9 C10 H10 115.8
C12 C11 C9 121.5(4)
C12 C11 H11 119.3
C9 C11 H11 119.3
C11 C12 C13 120.7(4)
C11 C12 H12 119.6
C13 C12 H12 119.6
C14 C13 C12 119.2(4)
C14 C13 H13 120.4
C12 C13 H13 120.4
C13 C14 C8 120.6(4)
C13 C14 H14 119.7
C8 C14 H14 119.7
O1 C15 N2 122.5(2)
O1 C15 N1 121.4(4)
N2 C15 N1 116.1(4)
H1O O2 H2O 109.8(14)
H3O O3 H4O 103(4)

loop_
_geom_bond_atom_site_label_1
_geom_bond_atom_site_label_2
_geom_bond_distance
N1 C15 1.378(3)
N1 C8 1.431(6)
N1 C1 1.433(6)
N2 C15 1.328(2)
N2 H1N 0.878(10)
N2 H2N 0.879(10)
O1 C15 1.257(2)
C1 C7 1.389(4)
C1 C2 1.399(4)
C2 C4 1.405(4)
C2 C3 1.469(4)
C3 C10 1.335(3)
C3 H3 0.9500
C4 C5 1.375(4)
C4 H4 0.9500
C5 C6 1.390(4)
C5 H5 0.9500
C6 C7 1.381(4)
C6 H6 0.9500
C7 H7 0.9500
C8 C14 1.393(4)
C8 C9 1.402(4)
C9 C11 1.401(4)
C9 C10 1.461(4)
C10 H10 0.9500
C11 C12 1.374(4)
C11 H11 0.9500
C12 C13 1.378(4)
C12 H12 0.9500
C13 C14 1.378(4)
C13 H13 0.9500
C14 H14 0.9500
O2 H1O 0.895(8)
O2 H2O 0.900(8)
O3 H3O 0.899(8)
O3 H4O 0.899(8)
